data_7121371
loop_
_publ_author_name
'Guo, Pei-Yu'
'Sun, Cai'
'Zhang, Ning-Ning'
'Cai, Li-Zhen'
'Wang, Ming-Sheng'
'Guo, Guo-Cong'

_publ_section_title
;
 An inorganic-organic hybrid photochromic material with fast response to
 hard and soft X-rays at room temperature.
;
_journal_issue 36
_journal_name_full 'Chemical communications (Cambridge, England)'
_journal_page_first 4525
_journal_page_last 4528
_journal_paper_doi 10.1039/c8cc00694f
_journal_volume 54
_journal_year 2018
_chemical_formula_moiety 'C16 H16 Br4 N2 O4 Zn2'
_chemical_formula_sum 'C16 H16 Br4 N2 O4 Zn2'
_chemical_formula_weight 750.69
_chemical_properties_physical Light-sensitive,Photo-sensitive
_space_group_crystal_system triclinic
_space_group_IT_number 2
_space_group_name_Hall '-P 1'
_space_group_name_H-M_alt 'P -1'
_symmetry_space_group_name_Hall '-P 1'
_symmetry_space_group_name_H-M 'P -1'
_atom_sites_solution_hydrogens geom
_atom_sites_solution_primary direct
_atom_sites_solution_secondary difmap
_audit_creation_method SHELXL-2014/7
_audit_update_record
;
2017-11-23 deposited with the CCDC.
2018-02-28 downloaded from the CCDC.
;
_cell_angle_alpha 78.619(13)
_cell_angle_beta 86.759(15)
_cell_angle_gamma 86.386(17)
_cell_formula_units_Z 2
_cell_length_a 6.849(2)
_cell_length_b 12.673(4)
_cell_length_c 13.419(4)
_cell_measurement_reflns_used 2886
_cell_measurement_temperature 293(2)
_cell_measurement_theta_max 27.4
_cell_measurement_theta_min 3.3
_cell_volume 1138.4(6)
_computing_cell_refinement
;
CrystalClear-SM Expert 2.1 b29 (Rigaku, 2013)
;
_computing_data_collection
;
CrystalClear-SM Expert 2.1 b29 (Rigaku, 2013)
;
_computing_data_reduction
;
CrystalClear-SM Expert 2.1 b29 (Rigaku, 2013)
;
_computing_structure_refinement 'SHELXL-2014/7 (Sheldrick, 2014)'
_computing_structure_solution 'SHELXL-2014/7 (Sheldrick, 2014)'
_diffrn_ambient_temperature 293(2)
_diffrn_detector_area_resol_mean 5.8140
_diffrn_measured_fraction_theta_full 0.961
_diffrn_measured_fraction_theta_max 0.950
_diffrn_measurement_device_type 'Rigaku Pilatus 200K'
_diffrn_measurement_method CCD_Profile_fitting
_diffrn_radiation_type MoK\a
_diffrn_radiation_wavelength 0.71073
_diffrn_reflns_av_R_equivalents 0.0667
_diffrn_reflns_av_unetI/netI 0.1284
_diffrn_reflns_Laue_measured_fraction_full 0.961
_diffrn_reflns_Laue_measured_fraction_max 0.950
_diffrn_reflns_limit_h_max 8
_diffrn_reflns_limit_h_min -8
_diffrn_reflns_limit_k_max 16
_diffrn_reflns_limit_k_min -15
_diffrn_reflns_limit_l_max 17
_diffrn_reflns_limit_l_min -17
_diffrn_reflns_number 11754
_diffrn_reflns_point_group_measured_fraction_full 0.961
_diffrn_reflns_point_group_measured_fraction_max 0.950
_diffrn_reflns_theta_full 25.242
_diffrn_reflns_theta_max 27.536
_diffrn_reflns_theta_min 3.100
_diffrn_source 'Rotating Anode'
_exptl_absorpt_coefficient_mu 9.150
_exptl_absorpt_correction_T_max 1.000
_exptl_absorpt_correction_T_min 0.405
_exptl_absorpt_correction_type multi-scan
_exptl_absorpt_process_details 'Sphere (Rigaku CrystalClear)'
_exptl_crystal_colour 'Light Yellow'
_exptl_crystal_density_diffrn 2.190
_exptl_crystal_description Prism
_exptl_crystal_F_000 716
_exptl_crystal_preparation photochromism
_exptl_crystal_size_max 0.35
_exptl_crystal_size_mid 0.28
_exptl_crystal_size_min 0.26
_refine_diff_density_max 2.054
_refine_diff_density_min -1.190
_refine_diff_density_rms 0.326
_refine_ls_extinction_method none
_refine_ls_goodness_of_fit_ref 0.995
_refine_ls_hydrogen_treatment constr
_refine_ls_matrix_type full
_refine_ls_number_parameters 253
_refine_ls_number_reflns 4972
_refine_ls_number_restraints 0
_refine_ls_restrained_S_all 0.995
_refine_ls_R_factor_all 0.1114
_refine_ls_R_factor_gt 0.0690
_refine_ls_shift/su_max 0.070
_refine_ls_shift/su_mean 0.005
_refine_ls_structure_factor_coef Fsqd
_refine_ls_weighting_details 'w=1/[\s^2^(Fo^2^)+(0.1005P)^2^] where P=(Fo^2^+2Fc^2^)/3'
_refine_ls_weighting_scheme calc
_refine_ls_wR_factor_gt 0.1985
_refine_ls_wR_factor_ref 0.2067
_reflns_Friedel_coverage 0.000
_reflns_Friedel_fraction_full 0.99
_reflns_Friedel_fraction_max 0.988
_reflns_number_gt 2496
_reflns_number_total 4972
_reflns_threshold_expression 'I > 2\s(I)'
_cod_data_source_file c8cc00694f2.cif
_cod_data_source_block compound-1
_cod_depositor_comments
;
The following automatic conversions were performed:

'_exptl_absorpt_correction_type' value 'Multi-scan' changed to
'multi-scan' according to
/home/data/users/saulius/crontab/automatic-downloads/rss-feeds/RSC/lib/dictionaries/cif_core.dic
dictionary named 'cif_core.dic' version 2.4.2 from 2011-04-26.

Automatic conversion script
Id: cif_fix_values 4973 2017-02-22 13:04:09Z antanas 

 Adding full bibliography for 7121371.cif.
;
_cod_database_code 7121371
_shelx_shelxl_version_number 2014/7
_shelx_space_group_comment
;
The symmetry employed for this shelxl refinement is uniquely defined
by the following loop, which should always be used as a source of
symmetry information in preference to the above space-group names.
They are only intended as comments.
;

loop_
_space_group_symop_operation_xyz
'x, y, z'
'-x, -y, -z'

loop_
_atom_site_label
_atom_site_type_symbol
_atom_site_fract_x
_atom_site_fract_y
_atom_site_fract_z
_atom_site_U_iso_or_equiv
_atom_site_adp_type
_atom_site_occupancy
_atom_site_site_symmetry_order
_atom_site_calc_flag
_atom_site_refinement_flags_posn
_atom_site_refinement_flags_adp
Zn1 Zn 0.24106(13) 0.37707(6) 0.28174(7) 0.0375(2) Uani 1 1 d . .
Br22 Br 0.20763(12) 0.07662(6) 0.11496(7) 0.0510(2) Uani 1 1 d . .
Br21 Br 0.56085(12) -0.02629(6) 0.34374(7) 0.0505(2) Uani 1 1 d . .
Zn2 Zn 0.32374(13) 0.10606(6) 0.27241(8) 0.0413(2) Uani 1 1 d . .
Br12 Br 0.37510(13) 0.47671(7) 0.38949(7) 0.0544(2) Uani 1 1 d . .
Br11 Br 0.04250(13) 0.46635(8) 0.15109(9) 0.0677(3) Uani 1 1 d . .
O12 O 0.4266(8) 0.2551(3) 0.2471(4) 0.0463(15) Uani 1 1 d . .
N1 N 0.6409(8) 0.2730(4) -0.0423(5) 0.0345(16) Uani 1 1 d . .
C25 C 0.0412(11) 0.3379(5) -0.4073(6) 0.040(2) Uani 1 1 d . .
H25A H 0.0317 0.3896 -0.4668 0.048 Uiso 1 1 calc R U
C18 C 0.5541(10) 0.2995(6) 0.1761(6) 0.0362(19) Uani 1 1 d . .
N2 N -0.0791(8) 0.2573(4) -0.3884(5) 0.0332(15) Uani 1 1 d . .
O11 O 0.5406(8) 0.3950(4) 0.1429(5) 0.0505(17) Uani 1 1 d . .
C21 C -0.0670(11) 0.1827(6) -0.3036(6) 0.040(2) Uani 1 1 d . .
H21A H -0.1520 0.1268 -0.2924 0.048 Uiso 1 1 calc R U
O22 O 0.0941(8) 0.1110(4) 0.3667(5) 0.0548(17) Uani 1 1 d . .
C16 C 0.7911(10) 0.2732(6) 0.0338(6) 0.040(2) Uani 1 1 d . .
H16A H 0.8285 0.3464 0.0307 0.048 Uiso 1 1 calc R U
H16B H 0.9069 0.2305 0.0177 0.048 Uiso 1 1 calc R U
O21 O 0.0598(9) 0.2828(4) 0.3800(5) 0.0573(18) Uani 1 1 d . .
C15 C 0.5429(10) 0.3655(5) -0.0851(6) 0.0359(19) Uani 1 1 d . .
H15A H 0.5724 0.4301 -0.0681 0.043 Uiso 1 1 calc R U
C12 C 0.4513(12) 0.1754(6) -0.1323(7) 0.046(2) Uani 1 1 d . .
H12A H 0.4196 0.1094 -0.1457 0.055 Uiso 1 1 calc R U
C13 C 0.3525(11) 0.2699(5) -0.1782(6) 0.036(2) Uani 1 1 d . .
C11 C 0.5965(12) 0.1802(6) -0.0668(6) 0.045(2) Uani 1 1 d . .
H11A H 0.6661 0.1169 -0.0386 0.054 Uiso 1 1 calc R U
C24 C 0.1806(11) 0.3448(5) -0.3383(6) 0.039(2) Uani 1 1 d . .
H24A H 0.2637 0.4017 -0.3514 0.047 Uiso 1 1 calc R U
C14 C 0.4009(11) 0.3656(6) -0.1532(7) 0.045(2) Uani 1 1 d . .
H14A H 0.3369 0.4301 -0.1826 0.054 Uiso 1 1 calc R U
C17 C 0.7108(11) 0.2267(6) 0.1415(6) 0.040(2) Uani 1 1 d . .
H17A H 0.6589 0.1570 0.1423 0.048 Uiso 1 1 calc R U
H17B H 0.8166 0.2160 0.1882 0.048 Uiso 1 1 calc R U
C23 C 0.1972(11) 0.2670(5) -0.2494(6) 0.037(2) Uani 1 1 d . .
C26 C -0.2254(11) 0.2474(6) -0.4650(6) 0.044(2) Uani 1 1 d . .
H26A H -0.2435 0.3161 -0.5114 0.053 Uiso 1 1 calc R U
H26B H -0.3505 0.2298 -0.4301 0.053 Uiso 1 1 calc R U
C22 C 0.0652(11) 0.1857(6) -0.2330(7) 0.044(2) Uani 1 1 d . .
H22A H 0.0678 0.1334 -0.1737 0.053 Uiso 1 1 calc R U
C27 C -0.1587(11) 0.1613(6) -0.5251(6) 0.044(2) Uani 1 1 d . .
H27A H -0.1263 0.0952 -0.4774 0.053 Uiso 1 1 calc R U
H27B H -0.2676 0.1477 -0.5631 0.053 Uiso 1 1 calc R U
C28 C 0.0154(11) 0.1871(6) -0.5986(6) 0.040(2) Uani 1 1 d . .

loop_
_atom_site_aniso_label
_atom_site_aniso_U_11
_atom_site_aniso_U_22
_atom_site_aniso_U_33
_atom_site_aniso_U_23
_atom_site_aniso_U_13
_atom_site_aniso_U_12
Zn1 0.0391(5) 0.0334(4) 0.0427(5) -0.0138(4) 0.0031(4) -0.0065(4)
Br22 0.0529(5) 0.0458(4) 0.0569(5) -0.0175(4) -0.0085(4) 0.0077(4)
Br21 0.0531(5) 0.0453(4) 0.0548(5) -0.0130(4) -0.0058(4) -0.0020(4)
Zn2 0.0451(5) 0.0317(4) 0.0490(6) -0.0139(4) 0.0093(4) -0.0077(4)
Br12 0.0583(5) 0.0625(5) 0.0500(5) -0.0250(4) 0.0019(4) -0.0231(4)
Br11 0.0412(4) 0.0845(6) 0.0750(7) -0.0048(5) -0.0193(4) -0.0053(4)
O12 0.055(3) 0.026(2) 0.063(4) -0.022(2) 0.003(3) -0.004(2)
N1 0.030(3) 0.031(3) 0.043(4) -0.011(3) 0.004(3) 0.001(2)
C25 0.044(4) 0.030(3) 0.048(5) -0.013(3) -0.006(4) -0.007(3)
C18 0.022(3) 0.038(4) 0.049(5) -0.010(3) 0.003(3) -0.009(3)
N2 0.026(3) 0.034(3) 0.042(4) -0.015(3) 0.003(3) -0.005(2)
O11 0.045(3) 0.027(2) 0.075(4) -0.005(3) 0.010(3) 0.000(2)
C21 0.036(4) 0.043(4) 0.039(5) -0.004(4) 0.013(4) -0.020(3)
O22 0.053(3) 0.045(3) 0.069(4) -0.023(3) 0.028(3) -0.015(3)
C16 0.032(4) 0.047(4) 0.039(4) -0.004(4) -0.007(3) 0.003(3)
O21 0.065(4) 0.049(3) 0.059(4) -0.017(3) 0.035(3) -0.025(3)
C15 0.040(4) 0.028(3) 0.039(4) -0.006(3) -0.004(3) -0.002(3)
C12 0.063(5) 0.028(3) 0.049(5) -0.013(3) -0.006(4) -0.003(4)
C13 0.036(4) 0.034(4) 0.039(4) -0.008(3) 0.002(3) -0.004(3)
C11 0.061(5) 0.030(4) 0.041(5) -0.009(3) -0.002(4) 0.013(4)
C24 0.049(4) 0.030(3) 0.042(4) -0.012(3) -0.005(4) -0.010(3)
C14 0.037(4) 0.029(4) 0.067(6) -0.006(4) -0.008(4) -0.002(3)
C17 0.045(4) 0.042(4) 0.032(4) -0.008(3) -0.002(4) 0.002(3)
C23 0.038(4) 0.029(3) 0.045(5) -0.011(3) 0.010(4) -0.001(3)
C26 0.028(4) 0.058(4) 0.054(5) -0.024(4) -0.005(3) -0.008(3)
C22 0.043(4) 0.042(4) 0.047(5) -0.006(4) 0.004(4) -0.010(4)
C27 0.045(4) 0.048(4) 0.045(5) -0.021(3) 0.009(4) -0.020(4)
C28 0.038(4) 0.044(4) 0.044(4) -0.013(3) -0.004(3) -0.017(3)

loop_
_atom_type_symbol
_atom_type_description
_atom_type_scat_dispersion_real
_atom_type_scat_dispersion_imag
_atom_type_scat_source
C C 0.0033 0.0016 'International Tables Vol C Tables 4.2.6.8 and 6.1.1.4'
H H 0.0000 0.0000 'International Tables Vol C Tables 4.2.6.8 and 6.1.1.4'
N N 0.0061 0.0033 'International Tables Vol C Tables 4.2.6.8 and 6.1.1.4'
O O 0.0106 0.0060 'International Tables Vol C Tables 4.2.6.8 and 6.1.1.4'
Zn Zn 0.2839 1.4301 'International Tables Vol C Tables 4.2.6.8 and 6.1.1.4'
Br Br -0.2901 2.4595 'International Tables Vol C Tables 4.2.6.8 and 6.1.1.4'

loop_
_geom_angle_atom_site_label_1
_geom_angle_atom_site_label_2
_geom_angle_atom_site_label_3
_geom_angle
_geom_angle_site_symmetry_1
_geom_angle_site_symmetry_3
O21 Zn1 O12 96.7(2) . .
O21 Zn1 Br11 105.06(18) . .
O12 Zn1 Br11 115.94(17) . .
O21 Zn1 Br12 101.59(19) . .
O12 Zn1 Br12 113.51(16) . .
Br11 Zn1 Br12 119.44(5) . .
O22 Zn2 O12 105.4(2) . .
O22 Zn2 Br21 110.85(17) . .
O12 Zn2 Br21 111.62(16) . .
O22 Zn2 Br22 107.22(19) . .
O12 Zn2 Br22 107.91(17) . .
Br21 Zn2 Br22 113.39(5) . .
C18 O12 Zn2 129.2(5) . .
C18 O12 Zn1 107.0(4) . .
Zn2 O12 Zn1 117.3(3) . .
C11 N1 C15 119.0(7) . .
C11 N1 C16 120.1(6) . .
C15 N1 C16 120.8(6) . .
N2 C25 C24 119.9(7) . .
N2 C25 H25A 120.0 . .
C24 C25 H25A 120.0 . .
O11 C18 O12 120.0(7) . .
O11 C18 C17 123.1(7) . .
O12 C18 C17 116.9(6) . .
C25 N2 C21 120.6(6) . .
C25 N2 C26 119.9(6) . .
C21 N2 C26 119.4(6) . .
N2 C21 C22 122.1(7) . .
N2 C21 H21A 118.9 . .
C22 C21 H21A 118.9 . .
C28 O22 Zn2 130.2(5) 1_556 .
N1 C16 C17 110.6(6) . .
N1 C16 H16A 109.5 . .
C17 C16 H16A 109.5 . .
N1 C16 H16B 109.5 . .
C17 C16 H16B 109.5 . .
H16A C16 H16B 108.1 . .
C28 O21 Zn1 139.0(6) 1_556 .
N1 C15 C14 121.2(7) . .
N1 C15 H15A 119.4 . .
C14 C15 H15A 119.4 . .
C11 C12 C13 119.4(7) . .
C11 C12 H12A 120.3 . .
C13 C12 H12A 120.3 . .
C12 C13 C14 118.0(7) . .
C12 C13 C23 120.5(7) . .
C14 C13 C23 121.5(6) . .
N1 C11 C12 122.1(7) . .
N1 C11 H11A 119.0 . .
C12 C11 H11A 119.0 . .
C25 C24 C23 120.4(7) . .
C25 C24 H24A 119.8 . .
C23 C24 H24A 119.8 . .
C15 C14 C13 120.2(7) . .
C15 C14 H14A 119.9 . .
C13 C14 H14A 119.9 . .
C18 C17 C16 111.4(6) . .
C18 C17 H17A 109.3 . .
C16 C17 H17A 109.3 . .
C18 C17 H17B 109.3 . .
C16 C17 H17B 109.3 . .
H17A C17 H17B 108.0 . .
C22 C23 C24 117.0(7) . .
C22 C23 C13 122.0(7) . .
C24 C23 C13 121.0(6) . .
N2 C26 C27 111.5(6) . .
N2 C26 H26A 109.3 . .
C27 C26 H26A 109.3 . .
N2 C26 H26B 109.3 . .
C27 C26 H26B 109.3 . .
H26A C26 H26B 108.0 . .
C21 C22 C23 119.9(7) . .
C21 C22 H22A 120.1 . .
C23 C22 H22A 120.1 . .
C28 C27 C26 115.6(6) . .
C28 C27 H27A 108.4 . .
C26 C27 H27A 108.4 . .
C28 C27 H27B 108.4 . .
C26 C27 H27B 108.4 . .
H27A C27 H27B 107.4 . .
O22 C28 O21 127.0(7) 1_554 1_554
O22 C28 C27 116.1(6) 1_554 .
O21 C28 C27 116.8(7) 1_554 .

loop_
_geom_bond_atom_site_label_1
_geom_bond_atom_site_label_2
_geom_bond_distance
_geom_bond_site_symmetry_2
Zn1 O21 2.021(5) .
Zn1 O12 2.047(5) .
Zn1 Br11 2.3444(14) .
Zn1 Br12 2.3547(13) .
Br22 Zn2 2.4029(15) .
Br21 Zn2 2.3592(13) .
Zn2 O22 1.967(6) .
Zn2 O12 2.016(5) .
O12 C18 1.320(9) .
N1 C11 1.339(9) .
N1 C15 1.354(8) .
N1 C16 1.491(10) .
C25 N2 1.329(9) .
C25 C24 1.386(11) .
C25 H25A 0.9300 .
C18 O11 1.204(8) .
C18 C17 1.486(10) .
N2 C21 1.331(9) .
N2 C26 1.503(10) .
C21 C22 1.354(11) .
C21 H21A 0.9300 .
O22 C28 1.233(9) 1_556
C16 C17 1.534(11) .
C16 H16A 0.9700 .
C16 H16B 0.9700 .
O21 C28 1.243(9) 1_556
C15 C14 1.371(11) .
C15 H15A 0.9300 .
C12 C11 1.376(12) .
C12 C13 1.387(10) .
C12 H12A 0.9300 .
C13 C14 1.385(10) .
C13 C23 1.477(11) .
C11 H11A 0.9300 .
C24 C23 1.394(10) .
C24 H24A 0.9300 .
C14 H14A 0.9300 .
C17 H17A 0.9700 .
C17 H17B 0.9700 .
C23 C22 1.390(10) .
C26 C27 1.514(11) .
C26 H26A 0.9700 .
C26 H26B 0.9700 .
C22 H22A 0.9300 .
C27 C28 1.514(11) .
C27 H27A 0.9700 .
C27 H27B 0.9700 .
C28 O22 1.233(9) 1_554
C28 O21 1.243(9) 1_554
